data_7042678
loop_
_publ_author_name
'Petzold, Holm'
'Djomgoue, Paul'
'H\"orner, Gerald'
'Heider, Silvio'
'Lochenie, Charles'
'Weber, Birgit'
'Rueffer, Tobias'
'Schaarschmidt, Dieter'

_publ_section_title
;
 Spin state variability in Fe2+ complexes of substituted
 (2-(pyridin-2-yl)-1,10-phenanthroline) ligands as versatile terpyridine
 analogues
;
_journal_name_full 'Dalton Trans.'
_journal_paper_doi 10.1039/C7DT00422B
_journal_year 2017
_chemical_formula_moiety 'C34 H22 Fe N6, 2(C2 H3 N), 2(B F4)'
_chemical_formula_sum 'C38 H28 B2 F8 Fe N8'
_chemical_formula_weight 826.15
_chemical_name_common '[Fe(5a)2](BF4)2'
_space_group_crystal_system triclinic
_space_group_IT_number 2
_space_group_name_Hall '-P 1'
_space_group_name_H-M_alt 'P -1'
_symmetry_space_group_name_Hall '-P 1'
_symmetry_space_group_name_H-M 'P -1'
_atom_sites_solution_hydrogens geom
_audit_creation_method SHELXL-2014/6
_audit_update_record
;
2017-03-15 deposited with the CCDC.
2017-04-12 downloaded from the CCDC.
;
_cell_angle_alpha 90.196(6)
_cell_angle_beta 95.816(5)
_cell_angle_gamma 113.065(6)
_cell_formula_units_Z 2
_cell_length_a 11.5432(5)
_cell_length_b 11.9637(9)
_cell_length_c 14.2066(10)
_cell_measurement_reflns_used 5094
_cell_measurement_temperature 101(2)
_cell_measurement_theta_max 28.5155
_cell_measurement_theta_min 2.8798
_cell_volume 1793.8(2)
_computing_cell_refinement
;
CrysAlisPro, Agilent Technologies,
Version 1.171.35.19 (release 27-10-2011 CrysAlis171 .NET)
(compiled Oct 27 2011,15:02:11)
;
_computing_data_collection
;
CrysAlisPro, Agilent Technologies,
Version 1.171.35.19 (release 27-10-2011 CrysAlis171 .NET)
(compiled Oct 27 2011,15:02:11)
;
_computing_data_reduction
;
CrysAlisPro, Agilent Technologies,
Version 1.171.35.19 (release 27-10-2011 CrysAlis171 .NET)
(compiled Oct 27 2011,15:02:11)
;
_computing_structure_refinement 'SHELXL-2014/6 (Sheldrick, 2014)'
_computing_structure_solution 'SHELXS-97 (Sheldrick, 1990)'
_diffrn_ambient_temperature 101(2)
_diffrn_measured_fraction_theta_full 0.998
_diffrn_measured_fraction_theta_max 0.834
_diffrn_measurement_device_type 'Oxford Gemini S'
_diffrn_measurement_method '\w scans'
_diffrn_radiation_type MoK\a
_diffrn_radiation_wavelength 0.71073
_diffrn_reflns_av_R_equivalents 0.0340
_diffrn_reflns_av_unetI/netI 0.0479
_diffrn_reflns_Laue_measured_fraction_full 0.998
_diffrn_reflns_Laue_measured_fraction_max 0.834
_diffrn_reflns_limit_h_max 14
_diffrn_reflns_limit_h_min -14
_diffrn_reflns_limit_k_max 14
_diffrn_reflns_limit_k_min -14
_diffrn_reflns_limit_l_max 18
_diffrn_reflns_limit_l_min -18
_diffrn_reflns_number 14152
_diffrn_reflns_point_group_measured_fraction_full 0.998
_diffrn_reflns_point_group_measured_fraction_max 0.834
_diffrn_reflns_theta_full 25.242
_diffrn_reflns_theta_max 28.578
_diffrn_reflns_theta_min 2.886
_exptl_absorpt_coefficient_mu 0.505
_exptl_absorpt_correction_T_max 1.00000
_exptl_absorpt_correction_T_min 0.76563
_exptl_absorpt_correction_type multi-scan
_exptl_absorpt_process_details
;
CrysAlisPro, Agilent Technologies,
Version 1.171.35.19 (release 27-10-2011 CrysAlis171 .NET)
(compiled Oct 27 2011,15:02:11)
Empirical absorption correction using spherical harmonics,
 implemented in SCALE3 ABSPACK scaling algorithm.
;
_exptl_crystal_colour red
_exptl_crystal_density_diffrn 1.530
_exptl_crystal_description plate
_exptl_crystal_F_000 840
_exptl_crystal_size_max 0.35
_exptl_crystal_size_mid 0.25
_exptl_crystal_size_min 0.10
_refine_diff_density_max 1.170
_refine_diff_density_min -0.666
_refine_diff_density_rms 0.079
_refine_ls_extinction_method none
_refine_ls_goodness_of_fit_ref 1.063
_refine_ls_hydrogen_treatment constr
_refine_ls_matrix_type full
_refine_ls_number_parameters 606
_refine_ls_number_reflns 7643
_refine_ls_number_restraints 493
_refine_ls_restrained_S_all 1.098
_refine_ls_R_factor_all 0.0837
_refine_ls_R_factor_gt 0.0694
_refine_ls_shift/su_max 0.002
_refine_ls_shift/su_mean 0.000
_refine_ls_structure_factor_coef Fsqd
_refine_ls_weighting_details 'w=1/[\s^2^(Fo^2^)+(0.0839P)^2^+3.0835P] where P=(Fo^2^+2Fc^2^)/3'
_refine_ls_weighting_scheme calc
_refine_ls_wR_factor_gt 0.1780
_refine_ls_wR_factor_ref 0.1883
_reflns_Friedel_coverage 0.000
_reflns_number_gt 6297
_reflns_number_total 7643
_reflns_threshold_expression 'I > 2\s(I)'
_cod_data_source_file c7dt00422b3.cif
_cod_data_source_block Fe_5a
_cod_database_code 7042678
_shelx_space_group_comment
;
The symmetry employed for this shelxl refinement is uniquely defined
by the following loop, which should always be used as a source of
symmetry information in preference to the above space-group names.
They are only intended as comments.
;
_shelxl_version_number 2014/6

loop_
_space_group_symop_operation_xyz
'x, y, z'
'-x, -y, -z'

loop_
_atom_site_label
_atom_site_type_symbol
_atom_site_fract_x
_atom_site_fract_y
_atom_site_fract_z
_atom_site_U_iso_or_equiv
_atom_site_adp_type
_atom_site_occupancy
_atom_site_site_symmetry_order
_atom_site_calc_flag
_atom_site_refinement_flags_posn
_atom_site_refinement_flags_adp
_atom_site_refinement_flags_occupancy
_atom_site_disorder_assembly
_atom_site_disorder_group
C1 C 0.6757(4) 0.0772(3) 0.3263(3) 0.0354(8) Uani 1 1 d . . . . .
H1 H 0.6256 0.0792 0.2713 0.042 Uiso 1 1 calc R U . . .
C2 C 0.6170(4) 0.0159(4) 0.4034(3) 0.0422(9) Uani 1 1 d . . . . .
H2 H 0.5290 -0.0208 0.3990 0.051 Uiso 1 1 calc R U . . .
C3 C 0.6867(4) 0.0091(4) 0.4847(3) 0.0414(9) Uani 1 1 d . . . . .
H3 H 0.6471 -0.0335 0.5349 0.050 Uiso 1 1 calc R U . . .
C4 C 0.8193(4) 0.0674(3) 0.4917(3) 0.0344(8) Uani 1 1 d . . . . .
C5 C 0.8702(3) 0.1269(3) 0.4117(2) 0.0294(7) Uani 1 1 d . . . . .
C6 C 0.9075(4) 0.0730(4) 0.5725(3) 0.0409(9) Uani 1 1 d . . . . .
H6 H 0.8758 0.0338 0.6264 0.049 Uiso 1 1 calc R U . . .
C7 C 1.0344(4) 0.1328(4) 0.5737(3) 0.0400(9) Uani 1 1 d . . . . .
H7 H 1.0874 0.1332 0.6277 0.048 Uiso 1 1 calc R U . . .
C8 C 1.0883(4) 0.1955(3) 0.4927(2) 0.0325(7) Uani 1 1 d . . . . .
C9 C 1.0031(3) 0.1902(3) 0.4144(2) 0.0286(7) Uani 1 1 d . . . . .
C10 C 1.2179(4) 0.2631(4) 0.4838(3) 0.0393(9) Uani 1 1 d . . . . .
H10 H 1.2792 0.2688 0.5335 0.047 Uiso 1 1 calc R U . . .
C11 C 1.2531(4) 0.3206(4) 0.4011(3) 0.0388(8) Uani 1 1 d . . . . .
H11 H 1.3382 0.3658 0.3953 0.047 Uiso 1 1 calc R U . . .
C12 C 1.1611(3) 0.3111(3) 0.3258(3) 0.0310(7) Uani 1 1 d . . . . .
C13 C 1.1768(3) 0.3648(3) 0.2332(3) 0.0328(7) Uani 1 1 d . . . . .
C14 C 1.2910(4) 0.4404(4) 0.2035(3) 0.0423(9) Uani 1 1 d . . . . .
H14 H 1.3662 0.4615 0.2434 0.051 Uiso 1 1 calc R U . . .
C15 C 1.2912(4) 0.4835(4) 0.1139(3) 0.0477(10) Uani 1 1 d . . . . .
H15 H 1.3668 0.5351 0.0927 0.057 Uiso 1 1 calc R U . . .
C16 C 1.1791(4) 0.4502(4) 0.0558(3) 0.0419(9) Uani 1 1 d . . . . .
H16 H 1.1785 0.4782 -0.0052 0.050 Uiso 1 1 calc R U . . .
C17 C 1.0680(4) 0.3750(3) 0.0887(3) 0.0336(8) Uani 1 1 d . . . . .
H17 H 0.9926 0.3529 0.0490 0.040 Uiso 1 1 calc R U . . .
C18 C 0.9356(4) 0.4633(3) 0.3344(2) 0.0334(8) Uani 1 1 d . . . . .
H18 H 1.0022 0.4601 0.3756 0.040 Uiso 1 1 calc R U . . .
C19 C 0.8987(4) 0.5607(4) 0.3451(3) 0.0439(9) Uani 1 1 d . . . . .
H19 H 0.9420 0.6214 0.3919 0.053 Uiso 1 1 calc R U . . .
C20 C 0.8002(4) 0.5671(4) 0.2878(3) 0.0479(10) Uani 1 1 d . . . . .
H20 H 0.7750 0.6311 0.2960 0.057 Uiso 1 1 calc R U . . .
C21 C 0.7372(4) 0.4774(4) 0.2168(3) 0.0401(9) Uani 1 1 d . . . . .
C22 C 0.7806(3) 0.3836(3) 0.2091(2) 0.0300(7) Uani 1 1 d . . . . .
C23 C 0.6290(4) 0.4671(5) 0.1487(4) 0.0560(12) Uani 1 1 d . . . . .
H23 H 0.5941 0.5247 0.1532 0.067 Uiso 1 1 calc R U . . .
C24 C 0.5778(4) 0.3790(5) 0.0801(3) 0.0559(13) Uani 1 1 d . . . . .
H24 H 0.5087 0.3771 0.0393 0.067 Uiso 1 1 calc R U . . .
C25 C 0.6283(3) 0.2859(4) 0.0682(3) 0.0401(9) Uani 1 1 d . . . . .
C26 C 0.7271(3) 0.2921(3) 0.1352(2) 0.0308(7) Uani 1 1 d . . . . .
C27 C 0.5900(4) 0.1940(4) -0.0029(3) 0.0470(10) Uani 1 1 d . U . . .
H27 H 0.5257 0.1879 -0.0503 0.056 Uiso 1 1 calc R U . . .
C28 C 0.6476(4) 0.1120(4) -0.0029(3) 0.0483(10) Uani 1 1 d . U . . .
H28 H 0.6231 0.0513 -0.0508 0.058 Uiso 1 1 calc R U . . .
C29 C 0.7439(4) 0.1209(4) 0.0701(3) 0.0387(9) Uani 1 1 d . . . . .
C30 C 0.8142(4) 0.0443(3) 0.0868(3) 0.0412(9) Uani 1 1 d . . . . .
C31 C 0.7945(5) -0.0571(4) 0.0292(3) 0.0551(12) Uani 1 1 d . . . . .
H31 H 0.7343 -0.0797 -0.0236 0.066 Uiso 1 1 calc R U . . .
C32 C 0.8663(5) -0.1224(4) 0.0526(4) 0.0624(14) Uani 1 1 d . . . . .
H32 H 0.8531 -0.1922 0.0165 0.075 Uiso 1 1 calc R U . . .
C33 C 0.9578(5) -0.0861(4) 0.1290(4) 0.0597(13) Uani 1 1 d . . . . .
H33 H 1.0079 -0.1298 0.1437 0.072 Uiso 1 1 calc R U . . .
C34 C 0.9750(4) 0.0178(4) 0.1848(3) 0.0449(10) Uani 1 1 d . . . . .
H34 H 1.0369 0.0428 0.2365 0.054 Uiso 1 1 calc R U . . .
C35 C 0.1309(5) 0.6988(4) 0.1817(3) 0.0484(10) Uani 1 1 d . . . . .
C36 C 0.2415(6) 0.7652(7) 0.2464(4) 0.0864(19) Uani 1 1 d . . . . .
H36A H 0.2238 0.7440 0.3101 0.130 Uiso 1 1 calc R U . . .
H36B H 0.2640 0.8509 0.2407 0.130 Uiso 1 1 calc R U . . .
H36C H 0.3105 0.7449 0.2317 0.130 Uiso 1 1 calc R U . . .
C37 C 0.2831(5) 0.6479(5) 0.4934(3) 0.0601(13) Uani 1 1 d . . . . .
C38 C 0.4039(6) 0.6379(7) 0.5228(5) 0.099(2) Uani 1 1 d . . . . .
H38A H 0.3880 0.5596 0.5481 0.149 Uiso 1 1 calc R U . . .
H38B H 0.4522 0.7003 0.5705 0.149 Uiso 1 1 calc R U . . .
H38C H 0.4506 0.6472 0.4692 0.149 Uiso 1 1 calc R U . . .
N1 N 0.8009(3) 0.1327(3) 0.3295(2) 0.0287(6) Uani 1 1 d . . . . .
N2 N 1.0390(3) 0.2457(3) 0.3334(2) 0.0295(6) Uani 1 1 d . . . . .
N3 N 1.0647(3) 0.3325(3) 0.1757(2) 0.0298(6) Uani 1 1 d . . . . .
N4 N 0.8792(3) 0.3757(3) 0.26778(19) 0.0277(6) Uani 1 1 d . . . . .
N5 N 0.7829(3) 0.2122(3) 0.1364(2) 0.0303(6) Uani 1 1 d . . . . .
N6 N 0.9030(3) 0.0811(3) 0.1641(2) 0.0362(7) Uani 1 1 d . . . . .
N7 N 0.0458(5) 0.6471(4) 0.1304(3) 0.0642(11) Uani 1 1 d . . . . .
N8 N 0.1868(5) 0.6502(4) 0.4759(3) 0.0612(11) Uani 1 1 d . . . . .
Fe1 Fe 0.91217(4) 0.22932(4) 0.23435(3) 0.02634(16) Uani 1 1 d . . . . .
B1 B 0.6284(9) 0.8590(9) 0.7648(6) 0.0511(17) Uani 0.591(7) 1 d D U P A 1
F1 F 0.5776(8) 0.9218(9) 0.8174(6) 0.067(2) Uani 0.591(7) 1 d D U P A 1
F2 F 0.5391(6) 0.7567(7) 0.7213(5) 0.106(2) Uani 0.591(7) 1 d D U P A 1
F3 F 0.7029(8) 0.8181(8) 0.8256(6) 0.099(2) Uani 0.591(7) 1 d D U P A 1
F4 F 0.7005(9) 0.9302(8) 0.7026(5) 0.139(3) Uani 0.591(7) 1 d D U P A 1
B1' B 0.6390(12) 0.8753(13) 0.7621(9) 0.065(2) Uani 0.409(7) 1 d D U P A 2
F1' F 0.5676(14) 0.9089(15) 0.8144(10) 0.087(3) Uani 0.409(7) 1 d D U P A 2
F2' F 0.5866(8) 0.8561(11) 0.6736(6) 0.096(3) Uani 0.409(7) 1 d D U P A 2
F3' F 0.6560(14) 0.7820(12) 0.7979(11) 0.128(3) Uani 0.409(7) 1 d D U P A 2
F4' F 0.7554(7) 0.9645(10) 0.7609(8) 0.105(3) Uani 0.409(7) 1 d D U P A 2
B2 B 0.5985(7) 0.7587(7) 0.2428(6) 0.0475(17) Uani 0.648(7) 1 d D U P B 3
F5 F 0.5905(5) 0.6993(5) 0.1581(4) 0.0774(16) Uani 0.648(7) 1 d D U P B 3
F6 F 0.5300(6) 0.8291(6) 0.2280(5) 0.108(3) Uani 0.648(7) 1 d D U P B 3
F7 F 0.5500(7) 0.6749(7) 0.3087(5) 0.109(3) Uani 0.648(7) 1 d D U P B 3
F8 F 0.7221(5) 0.8283(7) 0.2744(5) 0.0606(18) Uani 0.648(7) 1 d D U P B 3
B2' B 0.5675(11) 0.7213(11) 0.2865(9) 0.049(3) Uani 0.352(7) 1 d D U P B 4
F5' F 0.5534(7) 0.6116(8) 0.3274(5) 0.0439(19) Uani 0.352(7) 1 d D U P B 4
F6' F 0.4919(7) 0.7659(8) 0.3307(7) 0.077(3) Uani 0.352(7) 1 d D U P B 4
F7' F 0.5270(9) 0.6988(7) 0.1906(6) 0.060(3) Uani 0.352(7) 1 d D U P B 4
F8' F 0.6930(9) 0.8011(10) 0.3014(8) 0.046(2) Uani 0.352(7) 1 d D U P B 4

loop_
_atom_site_aniso_label
_atom_site_aniso_U_11
_atom_site_aniso_U_22
_atom_site_aniso_U_33
_atom_site_aniso_U_23
_atom_site_aniso_U_13
_atom_site_aniso_U_12
C1 0.0344(19) 0.036(2) 0.0397(19) 0.0048(15) 0.0105(15) 0.0169(16)
C2 0.035(2) 0.042(2) 0.052(2) 0.0081(18) 0.0199(17) 0.0146(17)
C3 0.047(2) 0.041(2) 0.042(2) 0.0092(17) 0.0220(18) 0.0201(18)
C4 0.046(2) 0.0298(18) 0.0360(18) 0.0052(14) 0.0160(16) 0.0211(16)
C5 0.0359(18) 0.0254(17) 0.0342(17) 0.0019(13) 0.0110(14) 0.0183(14)
C6 0.059(3) 0.041(2) 0.0341(19) 0.0032(16) 0.0132(17) 0.029(2)
C7 0.056(3) 0.039(2) 0.0350(19) -0.0010(16) 0.0042(17) 0.0294(19)
C8 0.040(2) 0.0298(18) 0.0363(18) -0.0012(14) 0.0045(15) 0.0228(16)
C9 0.0343(18) 0.0259(17) 0.0330(17) 0.0033(13) 0.0089(14) 0.0184(14)
C10 0.039(2) 0.043(2) 0.042(2) -0.0005(16) -0.0023(16) 0.0241(18)
C11 0.0278(18) 0.040(2) 0.051(2) 0.0029(17) 0.0042(15) 0.0165(16)
C12 0.0286(18) 0.0269(17) 0.0430(19) 0.0035(14) 0.0088(14) 0.0157(14)
C13 0.0306(18) 0.0286(18) 0.044(2) 0.0056(15) 0.0091(15) 0.0160(15)
C14 0.0289(19) 0.037(2) 0.063(3) 0.0086(18) 0.0112(17) 0.0136(16)
C15 0.036(2) 0.044(2) 0.068(3) 0.023(2) 0.0230(19) 0.0158(18)
C16 0.040(2) 0.043(2) 0.053(2) 0.0194(18) 0.0206(18) 0.0230(18)
C17 0.0367(19) 0.0333(19) 0.0392(19) 0.0081(15) 0.0137(15) 0.0206(16)
C18 0.038(2) 0.0342(19) 0.0353(18) 0.0008(15) 0.0084(15) 0.0213(16)
C19 0.058(3) 0.039(2) 0.048(2) -0.0008(17) 0.0154(19) 0.031(2)
C20 0.060(3) 0.042(2) 0.063(3) 0.011(2) 0.026(2) 0.038(2)
C21 0.039(2) 0.047(2) 0.051(2) 0.0221(18) 0.0210(17) 0.0304(18)
C22 0.0272(17) 0.0339(18) 0.0351(17) 0.0123(14) 0.0093(13) 0.0172(14)
C23 0.045(3) 0.071(3) 0.067(3) 0.027(3) 0.018(2) 0.037(2)
C24 0.035(2) 0.079(3) 0.059(3) 0.034(3) 0.0117(19) 0.025(2)
C25 0.0268(18) 0.051(2) 0.0364(19) 0.0189(17) 0.0073(14) 0.0080(17)
C26 0.0248(16) 0.0361(19) 0.0325(17) 0.0130(14) 0.0092(13) 0.0116(14)
C27 0.036(2) 0.054(3) 0.035(2) 0.0151(18) 0.0032(16) 0.0012(18)
C28 0.047(2) 0.048(2) 0.0258(18) -0.0004(16) 0.0096(16) -0.0079(18)
C29 0.043(2) 0.035(2) 0.0312(18) 0.0019(15) 0.0159(16) 0.0056(17)
C30 0.047(2) 0.032(2) 0.040(2) -0.0010(16) 0.0214(17) 0.0062(17)
C31 0.067(3) 0.040(2) 0.057(3) -0.0087(19) 0.032(2) 0.013(2)
C32 0.082(4) 0.041(2) 0.064(3) -0.010(2) 0.033(3) 0.017(2)
C33 0.077(3) 0.041(2) 0.081(3) 0.013(2) 0.041(3) 0.037(2)
C34 0.054(3) 0.036(2) 0.056(2) 0.0101(18) 0.027(2) 0.0252(19)
C35 0.057(3) 0.057(3) 0.047(2) 0.017(2) 0.016(2) 0.037(2)
C36 0.074(4) 0.119(6) 0.062(3) 0.020(3) 0.009(3) 0.032(4)
C37 0.053(3) 0.064(3) 0.052(3) -0.011(2) 0.011(2) 0.011(2)
C38 0.058(4) 0.122(6) 0.106(5) -0.031(5) -0.004(3) 0.028(4)
N1 0.0299(15) 0.0268(14) 0.0344(15) 0.0013(11) 0.0091(11) 0.0151(12)
N2 0.0327(15) 0.0263(14) 0.0379(15) 0.0051(12) 0.0096(12) 0.0193(12)
N3 0.0281(15) 0.0276(15) 0.0406(16) 0.0055(12) 0.0119(12) 0.0165(12)
N4 0.0280(14) 0.0307(15) 0.0301(14) 0.0044(11) 0.0062(11) 0.0170(12)
N5 0.0287(15) 0.0317(15) 0.0306(14) 0.0067(12) 0.0108(11) 0.0102(12)
N6 0.0431(18) 0.0264(15) 0.0448(17) 0.0075(13) 0.0252(14) 0.0149(14)
N7 0.075(3) 0.076(3) 0.057(2) 0.005(2) 0.010(2) 0.045(3)
N8 0.066(3) 0.060(3) 0.053(2) 0.0016(19) 0.011(2) 0.019(2)
Fe1 0.0267(3) 0.0263(3) 0.0309(3) 0.00390(18) 0.00807(18) 0.0145(2)
B1 0.056(4) 0.063(4) 0.044(3) -0.001(2) 0.008(2) 0.034(3)
F1 0.061(4) 0.081(4) 0.063(4) -0.031(3) -0.010(3) 0.038(3)
F2 0.078(4) 0.118(5) 0.093(4) -0.063(4) -0.005(3) 0.013(3)
F3 0.110(5) 0.106(5) 0.099(4) -0.033(3) -0.042(3) 0.076(4)
F4 0.140(6) 0.167(6) 0.071(4) 0.015(4) 0.055(4) 0.008(5)
B1' 0.055(4) 0.093(5) 0.061(4) 0.005(4) 0.020(4) 0.041(3)
F1' 0.072(6) 0.120(7) 0.089(6) 0.021(6) 0.055(5) 0.047(5)
F2' 0.063(5) 0.152(7) 0.066(3) 0.005(4) 0.016(3) 0.032(5)
F3' 0.145(8) 0.120(6) 0.145(8) 0.005(6) -0.012(6) 0.088(5)
F4' 0.041(3) 0.172(6) 0.092(6) 0.007(5) 0.025(3) 0.025(4)
B2 0.039(4) 0.062(5) 0.047(4) 0.002(3) 0.002(3) 0.026(3)
F5 0.059(3) 0.100(4) 0.065(3) -0.025(3) 0.001(2) 0.025(3)
F6 0.098(4) 0.139(5) 0.115(5) -0.049(4) -0.057(4) 0.093(4)
F7 0.085(4) 0.119(6) 0.067(3) 0.029(4) -0.002(3) -0.019(4)
F8 0.039(3) 0.065(4) 0.072(4) 0.001(3) -0.003(2) 0.017(2)
B2' 0.036(5) 0.061(7) 0.049(6) -0.001(6) 0.001(6) 0.018(5)
F5' 0.033(4) 0.064(5) 0.038(4) -0.002(3) -0.001(3) 0.024(4)
F6' 0.042(4) 0.070(5) 0.121(8) -0.038(5) -0.004(4) 0.029(4)
F7' 0.073(6) 0.043(4) 0.057(4) -0.001(3) -0.028(4) 0.025(4)
F8' 0.035(4) 0.053(5) 0.055(6) -0.004(4) -0.007(4) 0.025(3)

loop_
_atom_type_symbol
_atom_type_description
_atom_type_scat_dispersion_real
_atom_type_scat_dispersion_imag
_atom_type_scat_source
C C 0.0033 0.0016 'International Tables Vol C Tables 4.2.6.8 and 6.1.1.4'
H H 0.0000 0.0000 'International Tables Vol C Tables 4.2.6.8 and 6.1.1.4'
B B 0.0013 0.0007 'International Tables Vol C Tables 4.2.6.8 and 6.1.1.4'
N N 0.0061 0.0033 'International Tables Vol C Tables 4.2.6.8 and 6.1.1.4'
F F 0.0171 0.0103 'International Tables Vol C Tables 4.2.6.8 and 6.1.1.4'
Fe Fe 0.3463 0.8444 'International Tables Vol C Tables 4.2.6.8 and 6.1.1.4'

loop_
_geom_angle_atom_site_label_1
_geom_angle_atom_site_label_2
_geom_angle_atom_site_label_3
_geom_angle
N1 C1 C2 121.8(4)
N1 C1 H1 119.1
C2 C1 H1 119.1
C3 C2 C1 121.0(4)
C3 C2 H2 119.5
C1 C2 H2 119.5
C2 C3 C4 119.1(3)
C2 C3 H3 120.4
C4 C3 H3 120.4
C5 C4 C3 116.3(3)
C5 C4 C6 116.9(3)
C3 C4 C6 126.8(3)
N1 C5 C4 124.9(3)
N1 C5 C9 115.6(3)
C4 C5 C9 119.5(3)
C7 C6 C4 123.0(4)
C7 C6 H6 118.5
C4 C6 H6 118.5
C6 C7 C8 120.8(4)
C6 C7 H7 119.6
C8 C7 H7 119.6
C9 C8 C10 116.3(3)
C9 C8 C7 116.3(3)
C10 C8 C7 127.4(3)
N2 C9 C8 123.3(3)
N2 C9 C5 113.2(3)
C8 C9 C5 123.5(3)
C11 C10 C8 119.8(3)
C11 C10 H10 120.1
C8 C10 H10 120.1
C10 C11 C12 120.2(4)
C10 C11 H11 119.9
C12 C11 H11 119.9
N2 C12 C11 120.2(3)
N2 C12 C13 110.5(3)
C11 C12 C13 129.3(3)
N3 C13 C14 121.7(3)
N3 C13 C12 113.1(3)
C14 C13 C12 125.2(3)
C15 C14 C13 118.7(4)
C15 C14 H14 120.6
C13 C14 H14 120.6
C14 C15 C16 119.7(4)
C14 C15 H15 120.1
C16 C15 H15 120.1
C15 C16 C17 119.4(4)
C15 C16 H16 120.3
C17 C16 H16 120.3
N3 C17 C16 122.3(4)
N3 C17 H17 118.9
C16 C17 H17 118.9
N4 C18 C19 122.3(4)
N4 C18 H18 118.9
C19 C18 H18 118.9
C20 C19 C18 120.6(4)
C20 C19 H19 119.7
C18 C19 H19 119.7
C19 C20 C21 119.5(3)
C19 C20 H20 120.2
C21 C20 H20 120.2
C20 C21 C22 116.9(4)
C20 C21 C23 128.0(4)
C22 C21 C23 115.1(4)
N4 C22 C21 123.9(3)
N4 C22 C26 115.3(3)
C21 C22 C26 120.8(3)
C24 C23 C21 123.4(4)
C24 C23 H23 118.3
C21 C23 H23 118.3
C23 C24 C25 121.4(4)
C23 C24 H24 119.3
C25 C24 H24 119.3
C26 C25 C27 117.1(4)
C26 C25 C24 115.3(4)
C27 C25 C24 127.6(4)
N5 C26 C25 123.3(4)
N5 C26 C22 112.9(3)
C25 C26 C22 123.8(3)
C28 C27 C25 120.0(4)
C28 C27 H27 120.0
C25 C27 H27 120.0
C27 C28 C29 119.6(4)
C27 C28 H28 120.2
C29 C28 H28 120.2
N5 C29 C28 119.8(4)
N5 C29 C30 110.6(3)
C28 C29 C30 129.7(4)
N6 C30 C31 122.7(4)
N6 C30 C29 114.0(3)
C31 C30 C29 123.3(4)
C32 C31 C30 117.9(5)
C32 C31 H31 121.0
C30 C31 H31 121.0
C31 C32 C33 120.6(4)
C31 C32 H32 119.7
C33 C32 H32 119.7
C32 C33 C34 119.4(5)
C32 C33 H33 120.3
C34 C33 H33 120.3
N6 C34 C33 120.6(5)
N6 C34 H34 119.7
C33 C34 H34 119.7
N7 C35 C36 179.1(5)
C35 C36 H36A 109.5
C35 C36 H36B 109.5
H36A C36 H36B 109.5
C35 C36 H36C 109.5
H36A C36 H36C 109.5
H36B C36 H36C 109.5
N8 C37 C38 175.0(7)
C37 C38 H38A 109.5
C37 C38 H38B 109.5
H38A C38 H38B 109.5
C37 C38 H38C 109.5
H38A C38 H38C 109.5
H38B C38 H38C 109.5
C1 N1 C5 116.8(3)
C1 N1 Fe1 131.6(3)
C5 N1 Fe1 111.6(2)
C12 N2 C9 120.2(3)
C12 N2 Fe1 121.9(2)
C9 N2 Fe1 117.9(2)
C17 N3 C13 118.3(3)
C17 N3 Fe1 126.8(3)
C13 N3 Fe1 114.9(2)
C18 N4 C22 116.9(3)
C18 N4 Fe1 131.2(2)
C22 N4 Fe1 111.9(2)
C29 N5 C26 120.1(3)
C29 N5 Fe1 121.5(3)
C26 N5 Fe1 118.4(2)
C34 N6 C30 118.8(3)
C34 N6 Fe1 126.6(3)
C30 N6 Fe1 114.6(3)
N2 Fe1 N5 179.07(12)
N2 Fe1 N3 79.59(12)
N5 Fe1 N3 101.29(12)
N2 Fe1 N6 100.93(13)
N5 Fe1 N6 79.38(14)
N3 Fe1 N6 91.47(12)
N2 Fe1 N4 98.40(12)
N5 Fe1 N4 81.31(12)
N3 Fe1 N4 90.61(11)
N6 Fe1 N4 160.61(13)
N2 Fe1 N1 81.65(12)
N5 Fe1 N1 97.46(12)
N3 Fe1 N1 161.22(12)
N6 Fe1 N1 93.08(11)
N4 Fe1 N1 91.11(11)
F4 B1 F2 111.2(8)
F4 B1 F1 111.4(8)
F2 B1 F1 112.4(8)
F4 B1 F3 108.6(8)
F2 B1 F3 104.3(7)
F1 B1 F3 108.6(7)
F3' B1' F2' 113.9(12)
F3' B1' F1' 110.0(11)
F2' B1' F1' 108.7(11)
F3' B1' F4' 106.6(11)
F2' B1' F4' 105.9(10)
F1' B1' F4' 111.6(11)
F7 B2 F8 108.2(6)
F7 B2 F6 110.9(7)
F8 B2 F6 110.9(7)
F7 B2 F5 109.2(7)
F8 B2 F5 110.4(6)
F6 B2 F5 107.3(6)
F8' B2' F6' 110.7(9)
F8' B2' F7' 110.8(10)
F6' B2' F7' 110.6(9)
F8' B2' F5' 109.5(9)
F6' B2' F5' 106.4(9)
F7' B2' F5' 108.7(9)

loop_
_geom_bond_atom_site_label_1
_geom_bond_atom_site_label_2
_geom_bond_distance
C1 N1 1.329(5)
C1 C2 1.402(5)
C1 H1 0.9300
C2 C3 1.360(6)
C2 H2 0.9300
C3 C4 1.404(6)
C3 H3 0.9300
C4 C5 1.398(5)
C4 C6 1.438(6)
C5 N1 1.365(4)
C5 C9 1.417(5)
C6 C7 1.354(6)
C6 H6 0.9300
C7 C8 1.434(5)
C7 H7 0.9300
C8 C9 1.392(5)
C8 C10 1.414(5)
C9 N2 1.350(4)
C10 C11 1.379(6)
C10 H10 0.9300
C11 C12 1.399(5)
C11 H11 0.9300
C12 N2 1.334(4)
C12 C13 1.463(5)
C13 N3 1.372(5)
C13 C14 1.384(5)
C14 C15 1.375(6)
C14 H14 0.9300
C15 C16 1.375(6)
C15 H15 0.9300
C16 C17 1.376(5)
C16 H16 0.9300
C17 N3 1.336(4)
C17 H17 0.9300
C18 N4 1.324(5)
C18 C19 1.402(5)
C18 H18 0.9300
C19 C20 1.358(6)
C19 H19 0.9300
C20 C21 1.389(6)
C20 H20 0.9300
C21 C22 1.404(5)
C21 C23 1.465(6)
C22 N4 1.375(4)
C22 C26 1.418(5)
C23 C24 1.341(7)
C23 H23 0.9300
C24 C25 1.462(7)
C24 H24 0.9300
C25 C26 1.388(5)
C25 C27 1.394(6)
C26 N5 1.345(5)
C27 C28 1.385(7)
C27 H27 0.9300
C28 C29 1.413(6)
C28 H28 0.9300
C29 N5 1.343(5)
C29 C30 1.449(6)
C30 N6 1.365(5)
C30 C31 1.390(5)
C31 C32 1.364(8)
C31 H31 0.9300
C32 C33 1.374(8)
C32 H32 0.9300
C33 C34 1.408(6)
C33 H33 0.9300
C34 N6 1.340(5)
C34 H34 0.9300
C35 N7 1.120(6)
C35 C36 1.438(8)
C36 H36A 0.9600
C36 H36B 0.9600
C36 H36C 0.9600
C37 N8 1.125(7)
C37 C38 1.465(9)
C38 H38A 0.9600
C38 H38B 0.9600
C38 H38C 0.9600
N1 Fe1 2.004(3)
N2 Fe1 1.875(3)
N3 Fe1 1.980(3)
N4 Fe1 1.998(3)
N5 Fe1 1.882(3)
N6 Fe1 1.993(3)
B1 F4 1.341(10)
B1 F2 1.349(10)
B1 F1 1.376(9)
B1 F3 1.382(10)
B1' F3' 1.303(13)
B1' F2' 1.317(13)
B1' F1' 1.332(13)
B1' F4' 1.351(13)
B2 F7 1.366(8)
B2 F8 1.366(8)
B2 F6 1.367(8)
B2 F5 1.372(8)
B2' F8' 1.382(12)
B2' F6' 1.383(12)
B2' F7' 1.385(12)
B2' F5' 1.394(12)

loop_
_geom_torsion_atom_site_label_1
_geom_torsion_atom_site_label_2
_geom_torsion_atom_site_label_3
_geom_torsion_atom_site_label_4
_geom_torsion
N1 C1 C2 C3 -1.0(6)
C1 C2 C3 C4 1.6(6)
C2 C3 C4 C5 -1.4(5)
C2 C3 C4 C6 178.0(4)
C3 C4 C5 N1 0.6(5)
C6 C4 C5 N1 -178.9(3)
C3 C4 C5 C9 178.5(3)
C6 C4 C5 C9 -1.0(5)
C5 C4 C6 C7 0.3(5)
C3 C4 C6 C7 -179.1(4)
C4 C6 C7 C8 0.4(6)
C6 C7 C8 C9 -0.4(5)
C6 C7 C8 C10 178.9(4)
C10 C8 C9 N2 -0.2(5)
C7 C8 C9 N2 179.2(3)
C10 C8 C9 C5 -179.7(3)
C7 C8 C9 C5 -0.4(5)
N1 C5 C9 N2 -0.4(4)
C4 C5 C9 N2 -178.5(3)
N1 C5 C9 C8 179.2(3)
C4 C5 C9 C8 1.1(5)
C9 C8 C10 C11 1.0(5)
C7 C8 C10 C11 -178.3(3)
C8 C10 C11 C12 -0.7(6)
C10 C11 C12 N2 -0.5(5)
C10 C11 C12 C13 179.3(4)
N2 C12 C13 N3 -2.0(4)
C11 C12 C13 N3 178.1(3)
N2 C12 C13 C14 178.3(3)
C11 C12 C13 C14 -1.6(6)
N3 C13 C14 C15 -0.1(6)
C12 C13 C14 C15 179.6(4)
C13 C14 C15 C16 -0.6(6)
C14 C15 C16 C17 0.7(6)
C15 C16 C17 N3 -0.1(6)
N4 C18 C19 C20 1.5(6)
C18 C19 C20 C21 -1.2(6)
C19 C20 C21 C22 0.1(6)
C19 C20 C21 C23 179.4(4)
C20 C21 C22 N4 0.9(5)
C23 C21 C22 N4 -178.5(3)
C20 C21 C22 C26 -176.2(3)
C23 C21 C22 C26 4.3(5)
C20 C21 C23 C24 177.3(4)
C22 C21 C23 C24 -3.3(6)
C21 C23 C24 C25 -0.5(7)
C23 C24 C25 C26 3.3(6)
C23 C24 C25 C27 -175.7(4)
C27 C25 C26 N5 -2.5(5)
C24 C25 C26 N5 178.4(3)
C27 C25 C26 C22 176.9(3)
C24 C25 C26 C22 -2.2(5)
N4 C22 C26 N5 0.4(4)
C21 C22 C26 N5 177.7(3)
N4 C22 C26 C25 -179.0(3)
C21 C22 C26 C25 -1.7(5)
C26 C25 C27 C28 1.7(5)
C24 C25 C27 C28 -179.2(4)
C25 C27 C28 C29 0.9(6)
C27 C28 C29 N5 -3.2(5)
C27 C28 C29 C30 177.7(4)
N5 C29 C30 N6 -0.3(4)
C28 C29 C30 N6 178.9(3)
N5 C29 C30 C31 -179.7(3)
C28 C29 C30 C31 -0.6(6)
N6 C30 C31 C32 1.0(6)
C29 C30 C31 C32 -179.7(4)
C30 C31 C32 C33 -2.1(7)
C31 C32 C33 C34 1.6(7)
C32 C33 C34 N6 0.1(6)
C2 C1 N1 C5 0.2(5)
C2 C1 N1 Fe1 -178.6(3)
C4 C5 N1 C1 0.0(5)
C9 C5 N1 C1 -177.9(3)
C4 C5 N1 Fe1 179.0(3)
C9 C5 N1 Fe1 1.1(3)
C11 C12 N2 C9 1.4(5)
C13 C12 N2 C9 -178.5(3)
C11 C12 N2 Fe1 -179.6(3)
C13 C12 N2 Fe1 0.5(4)
C8 C9 N2 C12 -1.0(5)
C5 C9 N2 C12 178.6(3)
C8 C9 N2 Fe1 179.9(2)
C5 C9 N2 Fe1 -0.5(4)
C16 C17 N3 C13 -0.6(5)
C16 C17 N3 Fe1 177.5(3)
C14 C13 N3 C17 0.7(5)
C12 C13 N3 C17 -179.0(3)
C14 C13 N3 Fe1 -177.6(3)
C12 C13 N3 Fe1 2.7(4)
C19 C18 N4 C22 -0.5(5)
C19 C18 N4 Fe1 178.9(3)
C21 C22 N4 C18 -0.7(5)
C26 C22 N4 C18 176.6(3)
C21 C22 N4 Fe1 179.8(3)
C26 C22 N4 Fe1 -2.9(4)
C28 C29 N5 C26 2.6(5)
C30 C29 N5 C26 -178.2(3)
C28 C29 N5 Fe1 -179.3(3)
C30 C29 N5 Fe1 0.0(4)
C25 C26 N5 C29 0.3(5)
C22 C26 N5 C29 -179.1(3)
C25 C26 N5 Fe1 -178.0(3)
C22 C26 N5 Fe1 2.6(4)
C33 C34 N6 C30 -1.2(5)
C33 C34 N6 Fe1 179.7(3)
C31 C30 N6 C34 0.7(5)
C29 C30 N6 C34 -178.7(3)
C31 C30 N6 Fe1 179.9(3)
C29 C30 N6 Fe1 0.5(4)
C12 N2 Fe1 N3 0.8(3)
C9 N2 Fe1 N3 179.8(3)
C12 N2 Fe1 N6 90.2(3)
C9 N2 Fe1 N6 -90.7(2)
C12 N2 Fe1 N4 -88.3(3)
C9 N2 Fe1 N4 90.7(2)
C12 N2 Fe1 N1 -178.2(3)
C9 N2 Fe1 N1 0.8(2)
C29 N5 Fe1 N3 89.6(3)
C26 N5 Fe1 N3 -92.2(2)
C29 N5 Fe1 N6 0.2(3)
C26 N5 Fe1 N6 178.4(3)
C29 N5 Fe1 N4 178.5(3)
C26 N5 Fe1 N4 -3.3(2)
C29 N5 Fe1 N1 -91.6(3)
C26 N5 Fe1 N1 86.7(2)
